data_4072400
loop_
_publ_author_name
'Zirngast, Michaela'
'Baumgartner, Judith'
'Marschner, Christoph'

_publ_section_title
;
 Synthesis of Cyclic and Bicyclic Polysilanes of Variable Ring Sizes
;
_journal_issue 24
_journal_name_full Organometallics
_journal_page_first 6472
_journal_paper_doi 10.1021/om800842p
_journal_volume 27
_journal_year 2008
_chemical_formula_sum 'C30 H72 O Si12'
_chemical_formula_weight 785.96
_chemical_name_systematic
; 
 ? 
;
_space_group_IT_number 72
_symmetry_cell_setting orthorhombic
_symmetry_space_group_name_Hall '-I 2 2c'
_symmetry_space_group_name_H-M 'I b a m'
_atom_sites_solution_hydrogens geom
_atom_sites_solution_primary direct
_atom_sites_solution_secondary difmap
_audit_creation_method SHELXL-97
_cell_angle_alpha 90.00
_cell_angle_beta 90.00
_cell_angle_gamma 90.00
_cell_formula_units_Z 4
_cell_length_a 10.329(2)
_cell_length_b 15.447(3)
_cell_length_c 31.058(6)
_cell_measurement_temperature 200(2)
_cell_volume 4955.4(17)
_computing_cell_refinement 'Bruker XSCANS'
_computing_data_collection 'Bruker XSCANS'
_computing_data_reduction 'Bruker SHELXTL'
_computing_molecular_graphics 'Bruker SHELXTL'
_computing_publication_material 'Bruker SHELXTL'
_computing_structure_refinement 'SHELXL-97 (Sheldrick, 1997)'
_computing_structure_solution 'SHELXS-97 (Sheldrick, 1990)'
_diffrn_ambient_temperature 200(2)
_diffrn_measured_fraction_theta_full 0.997
_diffrn_measured_fraction_theta_max 0.997
_diffrn_measurement_device_type 'Bruker P4'
_diffrn_measurement_method '\w scans'
_diffrn_radiation_monochromator graphite
_diffrn_radiation_source 'fine-focus sealed tube'
_diffrn_radiation_type MoK\a
_diffrn_radiation_wavelength 0.71073
_diffrn_reflns_av_R_equivalents 0.0638
_diffrn_reflns_av_sigmaI/netI 0.0386
_diffrn_reflns_limit_h_max 12
_diffrn_reflns_limit_h_min -12
_diffrn_reflns_limit_k_max 19
_diffrn_reflns_limit_k_min -19
_diffrn_reflns_limit_l_max 38
_diffrn_reflns_limit_l_min -38
_diffrn_reflns_number 18749
_diffrn_reflns_theta_full 26.36
_diffrn_reflns_theta_max 26.36
_diffrn_reflns_theta_min 2.37
_exptl_absorpt_coefficient_mu 0.334
_exptl_absorpt_correction_T_max 0.9301
_exptl_absorpt_correction_T_min 0.8723
_exptl_absorpt_correction_type multi-scan
_exptl_absorpt_process_details SADABS
_exptl_crystal_colour colorless
_exptl_crystal_density_diffrn 1.054
_exptl_crystal_density_method 'not measured'
_exptl_crystal_description blocks
_exptl_crystal_F_000 1712
_exptl_crystal_size_max 0.42
_exptl_crystal_size_mid 0.34
_exptl_crystal_size_min 0.22
_refine_diff_density_max 0.463
_refine_diff_density_min -0.880
_refine_diff_density_rms 0.079
_refine_ls_extinction_method none
_refine_ls_goodness_of_fit_ref 1.309
_refine_ls_hydrogen_treatment mixed
_refine_ls_matrix_type full
_refine_ls_number_parameters 123
_refine_ls_number_reflns 2587
_refine_ls_number_restraints 0
_refine_ls_restrained_S_all 1.309
_refine_ls_R_factor_all 0.0926
_refine_ls_R_factor_gt 0.0838
_refine_ls_shift/su_max 0.013
_refine_ls_shift/su_mean 0.001
_refine_ls_structure_factor_coef Fsqd
_refine_ls_weighting_details 'calc w=1/[\s^2^(Fo^2^)+(0.0523P)^2^+14.5794P] where P=(Fo^2^+2Fc^2^)/3'
_refine_ls_weighting_scheme calc
_refine_ls_wR_factor_gt 0.1703
_refine_ls_wR_factor_ref 0.1746
_reflns_number_gt 2354
_reflns_number_total 2587
_reflns_threshold_expression >2sigma(I)
_cod_data_source_file om800842p_si_001.cif
_cod_data_source_block 3_463j
_cod_original_cell_volume 4955.2(17)
_cod_original_sg_symbol_H-M Ibam
_cod_database_code 4072400

loop_
_symmetry_equiv_pos_as_xyz
'x, y, z'
'-x, -y, z'
'-x+1/2, y+1/2, -z'
'x+1/2, -y+1/2, -z'
'x+1/2, y+1/2, z+1/2'
'-x+1/2, -y+1/2, z+1/2'
'-x+1, y+1, -z+1/2'
'x+1, -y+1, -z+1/2'
'-x, -y, -z'
'x, y, -z'
'x-1/2, -y-1/2, z'
'-x-1/2, y-1/2, z'
'-x+1/2, -y+1/2, -z+1/2'
'x+1/2, y+1/2, -z+1/2'
'x, -y, z+1/2'
'-x, y, z+1/2'

loop_
_atom_site_label
_atom_site_type_symbol
_atom_site_fract_x
_atom_site_fract_y
_atom_site_fract_z
_atom_site_U_iso_or_equiv
_atom_site_adp_type
_atom_site_occupancy
_atom_site_symmetry_multiplicity
_atom_site_calc_flag
_atom_site_refinement_flags
Si1 Si 0.0000 0.5000 0.60453(4) 0.0275(3) Uani 1 2 d S
Si2 Si 0.19719(10) 0.49810(7) 0.56563(3) 0.0297(3) Uani 1 1 d .
Si3 Si 0.20168(13) 0.41976(9) 0.5000 0.0267(3) Uani 1 2 d S
Si4 Si 0.01001(12) 0.62150(7) 0.65079(4) 0.0373(3) Uani 1 1 d .
C1 C 0.3215(4) 0.4437(3) 0.60110(14) 0.0453(11) Uani 1 1 d .
H1A H 0.4056 0.4435 0.5865 0.068 Uiso 1 1 calc R
H1B H 0.2947 0.3840 0.6069 0.068 Uiso 1 1 calc R
H1C H 0.3289 0.4754 0.6283 0.068 Uiso 1 1 calc R
C2 C 0.2597(4) 0.6116(3) 0.55751(14) 0.0429(10) Uani 1 1 d .
H2A H 0.2766 0.6383 0.5856 0.064 Uiso 1 1 calc R
H2B H 0.1949 0.6458 0.5419 0.064 Uiso 1 1 calc R
H2C H 0.3401 0.6097 0.5408 0.064 Uiso 1 1 calc R
C3 C 0.3653(8) 0.3650(6) 0.5000 0.0522(19) Uani 1 2 d S
H31 H 0.369(5) 0.333(3) 0.4760(15) 0.066(16) Uiso 1 1 d .
H32 H 0.437(9) 0.408(6) 0.5000 0.10(3) Uiso 1 2 d S
C4 C 0.0768(9) 0.3316(5) 0.5000 0.0519(18) Uani 1 2 d S
H42 H 0.005(7) 0.360(4) 0.5000 0.04(2) Uiso 1 2 d S
H41 H 0.082(6) 0.298(4) 0.4742(18) 0.11(2) Uiso 1 1 d .
C5 C 0.1723(4) 0.6315(3) 0.67707(14) 0.0530(12) Uani 1 1 d .
H5A H 0.2394 0.6365 0.6549 0.080 Uiso 1 1 calc R
H5B H 0.1889 0.5801 0.6947 0.080 Uiso 1 1 calc R
H5C H 0.1737 0.6832 0.6954 0.080 Uiso 1 1 calc R
C6 C -0.1126(5) 0.6133(3) 0.69519(15) 0.0548(13) Uani 1 1 d .
H6A H -0.1090 0.6657 0.7130 0.082 Uiso 1 1 calc R
H6B H -0.0934 0.5626 0.7131 0.082 Uiso 1 1 calc R
H6C H -0.1993 0.6074 0.6828 0.082 Uiso 1 1 calc R
C7 C -0.0218(5) 0.7245(3) 0.62080(15) 0.0536(12) Uani 1 1 d .
H7A H -0.0150 0.7736 0.6406 0.080 Uiso 1 1 calc R
H7B H -0.1090 0.7227 0.6084 0.080 Uiso 1 1 calc R
H7C H 0.0420 0.7309 0.5977 0.080 Uiso 1 1 calc R
O1 O 0.5000 0.5000 0.7500 0.231(12) Uani 1 4 d S
C8 C 0.5000 0.6530(9) 0.7500 0.179(9) Uani 1 2 d S
C9 C 0.515(4) 0.5788(14) 0.7299(9) 0.306(14) Uani 1 1 d .

loop_
_atom_site_aniso_label
_atom_site_aniso_U_11
_atom_site_aniso_U_22
_atom_site_aniso_U_33
_atom_site_aniso_U_23
_atom_site_aniso_U_13
_atom_site_aniso_U_12
Si1 0.0254(7) 0.0294(7) 0.0275(7) 0.000 0.000 -0.0018(6)
Si2 0.0232(5) 0.0338(6) 0.0320(6) -0.0005(4) -0.0010(4) -0.0019(4)
Si3 0.0236(7) 0.0271(7) 0.0293(7) 0.000 0.000 0.0016(6)
Si4 0.0401(7) 0.0390(6) 0.0328(6) -0.0068(5) 0.0007(5) -0.0033(5)
C1 0.028(2) 0.065(3) 0.044(2) 0.002(2) -0.0084(18) 0.0068(19)
C2 0.041(2) 0.045(2) 0.042(2) -0.0045(19) 0.0064(19) -0.018(2)
C3 0.052(4) 0.060(5) 0.044(4) 0.000 0.000 0.032(4)
C4 0.065(5) 0.046(4) 0.045(4) 0.000 0.000 -0.025(4)
C5 0.050(3) 0.068(3) 0.040(2) -0.013(2) -0.006(2) -0.012(2)
C6 0.058(3) 0.065(3) 0.042(3) -0.018(2) 0.011(2) -0.007(3)
C7 0.074(3) 0.033(2) 0.053(3) -0.004(2) 0.001(2) 0.001(2)
O1 0.43(4) 0.079(10) 0.185(19) 0.000 0.000 0.000
C8 0.24(2) 0.065(8) 0.23(2) 0.000 -0.055(17) 0.000
C9 0.26(2) 0.31(2) 0.35(5) 0.04(2) 0.05(3) 0.02(3)

loop_
_atom_type_symbol
_atom_type_description
_atom_type_scat_dispersion_real
_atom_type_scat_dispersion_imag
_atom_type_scat_source
C C 0.0033 0.0016 'International Tables Vol C Tables 4.2.6.8 and 6.1.1.4'
H H 0.0000 0.0000 'International Tables Vol C Tables 4.2.6.8 and 6.1.1.4'
Si Si 0.0817 0.0704 'International Tables Vol C Tables 4.2.6.8 and 6.1.1.4'
O O 0.0106 0.0060 'International Tables Vol C Tables 4.2.6.8 and 6.1.1.4'

loop_
_geom_angle_atom_site_label_1
_geom_angle_atom_site_label_2
_geom_angle_atom_site_label_3
_geom_angle
_geom_angle_site_symmetry_1
_geom_angle_site_symmetry_3
Si4 Si1 Si4 105.21(8) 2_565 .
Si4 Si1 Si2 109.73(4) 2_565 .
Si4 Si1 Si2 106.38(4) . .
Si4 Si1 Si2 106.39(4) 2_565 2_565
Si4 Si1 Si2 109.73(4) . 2_565
Si2 Si1 Si2 118.65(8) . 2_565
C2 Si2 C1 105.0(2) . .
C2 Si2 Si1 110.57(14) . .
C1 Si2 Si1 107.02(15) . .
C2 Si2 Si3 110.67(14) . .
C1 Si2 Si3 105.13(15) . .
Si1 Si2 Si3 117.50(6) . .
C4 Si3 C3 106.9(4) . .
C4 Si3 Si2 110.92(13) . 10_556
C3 Si3 Si2 104.24(15) . 10_556
C4 Si3 Si2 110.92(13) . .
C3 Si3 Si2 104.24(15) . .
Si2 Si3 Si2 118.56(8) 10_556 .
C5 Si4 C7 107.7(2) . .
C5 Si4 C6 106.8(2) . .
C7 Si4 C6 107.7(2) . .
C5 Si4 Si1 111.69(16) . .
C7 Si4 Si1 111.35(15) . .
C6 Si4 Si1 111.32(16) . .
C9 O1 C9 55.6(19) 8_456 2_665
C9 O1 C9 126(2) 8_456 7_546
C9 O1 C9 167(3) 2_665 7_546
C9 O1 C9 167(3) 8_456 .
C9 O1 C9 126(2) 2_665 .
C9 O1 C9 55.6(19) 7_546 .
C9 C8 C9 58(2) . 7_546
C9 C9 C8 60.8(10) 7_546 .
C9 C9 O1 62.2(9) 7_546 .
C8 C9 O1 123.0(17) . .

loop_
_geom_bond_atom_site_label_1
_geom_bond_atom_site_label_2
_geom_bond_distance
_geom_bond_site_symmetry_2
Si1 Si4 2.3659(14) 2_565
Si1 Si4 2.3659(14) .
Si1 Si2 2.3683(13) .
Si1 Si2 2.3684(13) 2_565
Si2 C2 1.885(4) .
Si2 C1 1.889(4) .
Si2 Si3 2.3710(13) .
Si3 C4 1.876(7) .
Si3 C3 1.890(7) .
Si3 Si2 2.3709(13) 10_556
Si4 C5 1.871(5) .
Si4 C7 1.872(4) .
Si4 C6 1.876(5) .
O1 C9 1.38(2) 8_456
O1 C9 1.38(2) 2_665
O1 C9 1.38(2) 7_546
O1 C9 1.38(2) .
C8 C9 1.31(2) .
C8 C9 1.31(2) 7_546
C9 C9 1.28(4) 7_546

loop_
_geom_torsion_atom_site_label_1
_geom_torsion_atom_site_label_2
_geom_torsion_atom_site_label_3
_geom_torsion_atom_site_label_4
_geom_torsion
_geom_torsion_site_symmetry_1
_geom_torsion_site_symmetry_4
Si4 Si1 Si2 C2 -144.26(15) 2_565 .
Si4 Si1 Si2 C2 -30.93(16) . .
Si2 Si1 Si2 C2 93.23(15) 2_565 .
Si4 Si1 Si2 C1 -30.44(17) 2_565 .
Si4 Si1 Si2 C1 82.88(16) . .
Si2 Si1 Si2 C1 -152.95(16) 2_565 .
Si4 Si1 Si2 Si3 87.40(8) 2_565 .
Si4 Si1 Si2 Si3 -159.27(6) . .
Si2 Si1 Si2 Si3 -35.11(5) 2_565 .
C2 Si2 Si3 C4 -153.9(3) . .
C1 Si2 Si3 C4 93.3(3) . .
Si1 Si2 Si3 C4 -25.6(3) . .
C2 Si2 Si3 C3 91.5(3) . .
C1 Si2 Si3 C3 -21.4(3) . .
Si1 Si2 Si3 C3 -140.2(3) . .
C2 Si2 Si3 Si2 -23.82(18) . 10_556
C1 Si2 Si3 Si2 -136.67(16) . 10_556
Si1 Si2 Si3 Si2 104.47(8) . 10_556
Si4 Si1 Si4 C5 73.34(17) 2_565 .
Si2 Si1 Si4 C5 -43.06(18) . .
Si2 Si1 Si4 C5 -172.58(17) 2_565 .
Si4 Si1 Si4 C7 -166.22(19) 2_565 .
Si2 Si1 Si4 C7 77.38(19) . .
Si2 Si1 Si4 C7 -52.14(19) 2_565 .
Si4 Si1 Si4 C6 -46.00(18) 2_565 .
Si2 Si1 Si4 C6 -162.39(19) . .
Si2 Si1 Si4 C6 68.09(19) 2_565 .
C9 C8 C9 O1 -0.001(6) 7_546 .
C9 O1 C9 C9 -102(3) 8_456 7_546
C9 O1 C9 C9 164(4) 2_665 7_546
C9 O1 C9 C8 -102(3) 8_456 .
C9 O1 C9 C8 164(4) 2_665 .
C9 O1 C9 C8 0.001(7) 7_546 .
